data_7036570
loop_
_publ_author_name
'Caballo, Jorge'
'Gre\~no, Maider'
'Mena, Miguel'
'P\'erez-Redondo, Adri\'an'
'Y\'elamos, Carlos'

_publ_section_title
;
 Homo and heteropolymetallic Group 4 molecular nitrides.
;
_journal_issue 41
_journal_name_full 'Dalton transactions (Cambridge, England : 2003)'
_journal_page_first 18145
_journal_page_last 18157
_journal_paper_doi 10.1039/c5dt02836a
_journal_volume 44
_journal_year 2015
_chemical_compound_source 'synthesis as described'
_chemical_formula_moiety 'C36 H63 N5 Si2 Ti4'
_chemical_formula_sum 'C36 H63 N5 Si2 Ti4'
_chemical_formula_weight 813.69
_chemical_name_systematic
;
 ?
;
_chemical_properties_physical 'Air-sensitive, Moisture-sensitive, Oxygen-sensitive'
_space_group_IT_number 2
_symmetry_cell_setting triclinic
_symmetry_Int_Tables_number 2
_symmetry_space_group_name_Hall '-P 1'
_symmetry_space_group_name_H-M 'P -1'
_atom_sites_solution_hydrogens geom
_atom_sites_solution_primary direct
_atom_sites_solution_secondary difmap
_audit_conform_dict_location ftp://ftp.iucr.org/pub/cif_core.dic
_audit_conform_dict_name cif_core.dic
_audit_conform_dict_version 2.4
_audit_creation_date 2014-02-14T15:53:31-00:00
_audit_creation_method 'WinGX routine CIF_UPDATE'
_audit_update_record
;
2015-08-26 deposited with the CCDC.
2015-09-16 downloaded from the CCDC.
;
_cell_angle_alpha 81.304(5)
_cell_angle_beta 87.722(6)
_cell_angle_gamma 66.101(4)
_cell_formula_units_Z 2
_cell_length_a 11.5966(6)
_cell_length_b 11.7721(5)
_cell_length_c 17.3188(19)
_cell_measurement_reflns_used 126
_cell_measurement_temperature 200(2)
_cell_measurement_theta_max 27
_cell_measurement_theta_min 3
_cell_measurement_wavelength 0.71073
_cell_volume 2136.1(3)
_computing_cell_refinement 'Dirax/lsq (Duisenberg & Schreurs, 1989-2000)'
_computing_data_collection 'Collect (Bruker AXS BV, 1997-2004)'
_computing_data_reduction 'EvalCCD (Duisenberg & Schreurs 1990-2000)'
_computing_molecular_graphics 'Ortep-3 for Windows (Farrugia, 1997)'
_computing_publication_material 'WinGX publication routines (Farrugia, 1999)'
_computing_structure_refinement 'SHELXL-97 (Sheldrick, 2008)'
_computing_structure_solution 'SHELXS-97 (Sheldrick, 2008)'
_diffrn_ambient_temperature 200(2)
_diffrn_detector 'CCD plate'
_diffrn_detector_area_resol_mean 9
_diffrn_measured_fraction_theta_full 0.998
_diffrn_measured_fraction_theta_max 0.998
_diffrn_measurement_device '95mm CCD camera on \k-goniostat'
_diffrn_measurement_device_type KappaCCD
_diffrn_measurement_method 'CCD rotation images, thick slices'
_diffrn_orient_matrix_type X=UH
_diffrn_orient_matrix_UB_11 0.01
_diffrn_orient_matrix_UB_12 0
_diffrn_orient_matrix_UB_13 0
_diffrn_orient_matrix_UB_21 0
_diffrn_orient_matrix_UB_22 0.01
_diffrn_orient_matrix_UB_23 0
_diffrn_orient_matrix_UB_31 0
_diffrn_orient_matrix_UB_32 0
_diffrn_orient_matrix_UB_33 0.01
_diffrn_radiation_monochromator graphite
_diffrn_radiation_probe x-ray
_diffrn_radiation_type MoK\a
_diffrn_radiation_wavelength 0.71073
_diffrn_reflns_av_R_equivalents 0.0722
_diffrn_reflns_av_unetI/netI 0.0575
_diffrn_reflns_limit_h_max 14
_diffrn_reflns_limit_h_min -15
_diffrn_reflns_limit_k_max 15
_diffrn_reflns_limit_k_min -15
_diffrn_reflns_limit_l_max 22
_diffrn_reflns_limit_l_min -22
_diffrn_reflns_number 44784
_diffrn_reflns_reduction_process
;
 Scaled and merged with SORTAV
 R.H. Blessing, (1987) Cryst. Rev. 1, 3-58
 R.H. Blessing, (1989) J. Appl. Cryst. 22, 396-397
;
_diffrn_reflns_theta_full 27.5
_diffrn_reflns_theta_max 27.5
_diffrn_reflns_theta_min 3.02
_diffrn_source 'Enraf Nonius FR590'
_exptl_absorpt_coefficient_mu 0.806
_exptl_absorpt_correction_T_max 0.906
_exptl_absorpt_correction_T_min 0.78
_exptl_absorpt_correction_type multi-scan
_exptl_absorpt_process_details
;
 R.H. Blessing, Acta Cryst. (1995), A51, 33-38
;
_exptl_crystal_colour green
_exptl_crystal_density_diffrn 1.265
_exptl_crystal_density_method 'not measured'
_exptl_crystal_description block
_exptl_crystal_F_000 860
_exptl_crystal_recrystallization_method 'Re-crystallisation from solvent: Toluene'
_exptl_crystal_size_max 0.36
_exptl_crystal_size_mid 0.36
_exptl_crystal_size_min 0.16
_refine_diff_density_max 0.702
_refine_diff_density_min -0.525
_refine_diff_density_rms 0.084
_refine_ls_extinction_method none
_refine_ls_goodness_of_fit_ref 1.036
_refine_ls_hydrogen_treatment constr
_refine_ls_matrix_type full
_refine_ls_number_parameters 445
_refine_ls_number_reflns 9792
_refine_ls_number_restraints 0
_refine_ls_restrained_S_all 1.036
_refine_ls_R_factor_all 0.0817
_refine_ls_R_factor_gt 0.0493
_refine_ls_shift/su_max 0.023
_refine_ls_shift/su_mean 0
_refine_ls_structure_factor_coef Fsqd
_refine_ls_weighting_details 'calc w=1/[\s^2^(Fo^2^)+(0.0739P)^2^+1.2527P] where P=(Fo^2^+2Fc^2^)/3'
_refine_ls_weighting_scheme calc
_refine_ls_wR_factor_gt 0.1242
_refine_ls_wR_factor_ref 0.1389
_reflns_number_gt 7022
_reflns_number_total 9792
_reflns_threshold_expression >2\s(I)
_cod_data_source_file c5dt02836a2.cif
_cod_data_source_block 8
_cod_depositor_comments 'Adding full bibliography for 7036569--7036572.cif.'
_cod_database_code 7036570

loop_
_symmetry_equiv_pos_as_xyz
'x, y, z'
'-x, -y, -z'

loop_
_atom_site_label
_atom_site_type_symbol
_atom_site_fract_x
_atom_site_fract_y
_atom_site_fract_z
_atom_site_U_iso_or_equiv
_atom_site_adp_type
_atom_site_occupancy
_atom_site_symmetry_multiplicity
_atom_site_calc_flag
_atom_site_refinement_flags
C1 C 0.7449(4) -0.0910(5) 0.0869(3) 0.0728(13) Uani 1 1 d .
H1A H 0.7092 -0.0059 0.0576 0.109 Uiso 1 1 calc R
H1B H 0.7489 -0.1515 0.0527 0.109 Uiso 1 1 calc R
H1C H 0.8301 -0.1099 0.106 0.109 Uiso 1 1 calc R
C2 C 0.7037(5) -0.2683(4) 0.2206(3) 0.0753(13) Uani 1 1 d .
H2A H 0.7929 -0.2969 0.2352 0.113 Uiso 1 1 calc R
H2B H 0.6949 -0.3212 0.1846 0.113 Uiso 1 1 calc R
H2C H 0.6552 -0.2744 0.2675 0.113 Uiso 1 1 calc R
C3 C 0.4845(4) -0.0637(4) 0.1295(3) 0.0751(15) Uani 1 1 d .
H3A H 0.4278 -0.0713 0.1716 0.113 Uiso 1 1 calc R
H3B H 0.4915 -0.1221 0.093 0.113 Uiso 1 1 calc R
H3C H 0.4506 0.0225 0.1017 0.113 Uiso 1 1 calc R
C4 C 0.9140(4) -0.1520(5) 0.2770(4) 0.111(2) Uani 1 1 d .
H4A H 0.8912 -0.2218 0.2987 0.166 Uiso 1 1 calc R
H4B H 0.9798 -0.1506 0.3102 0.166 Uiso 1 1 calc R
H4C H 0.9455 -0.1629 0.2241 0.166 Uiso 1 1 calc R
C5 C 0.8074(4) 0.1313(5) 0.2241(3) 0.0751(14) Uani 1 1 d .
H5A H 0.8283 0.1201 0.1696 0.113 Uiso 1 1 calc R
H5B H 0.8792 0.1337 0.2507 0.113 Uiso 1 1 calc R
H5C H 0.7335 0.2103 0.2257 0.113 Uiso 1 1 calc R
C6 C 0.7399(5) 0.0234(5) 0.3788(2) 0.0756(14) Uani 1 1 d .
H6A H 0.6603 0.0964 0.3817 0.113 Uiso 1 1 calc R
H6B H 0.8088 0.0377 0.4006 0.113 Uiso 1 1 calc R
H6C H 0.7339 -0.0515 0.4089 0.113 Uiso 1 1 calc R
C11 C 0.4409(3) 0.4952(3) 0.11325(16) 0.0317(6) Uani 1 1 d .
C12 C 0.4326(3) 0.4048(3) 0.07069(16) 0.0298(6) Uani 1 1 d .
C13 C 0.3034(3) 0.4372(3) 0.05431(15) 0.0300(6) Uani 1 1 d .
C14 C 0.2321(3) 0.5479(3) 0.08645(16) 0.0320(6) Uani 1 1 d .
C15 C 0.3161(3) 0.5839(3) 0.12301(17) 0.0324(6) Uani 1 1 d .
C16 C 0.5608(3) 0.4969(3) 0.1398(2) 0.0466(9) Uani 1 1 d .
H16A H 0.5436 0.5786 0.1556 0.07 Uiso 1 1 calc R
H16B H 0.6204 0.4829 0.0969 0.07 Uiso 1 1 calc R
H16C H 0.5973 0.4304 0.1842 0.07 Uiso 1 1 calc R
C17 C 0.5419(3) 0.2922(3) 0.0484(2) 0.0474(9) Uani 1 1 d .
H17A H 0.5117 0.2294 0.0378 0.071 Uiso 1 1 calc R
H17B H 0.6045 0.2559 0.0914 0.071 Uiso 1 1 calc R
H17C H 0.5807 0.318 0.0015 0.071 Uiso 1 1 calc R
C18 C 0.2526(4) 0.3666(3) 0.00961(18) 0.0442(8) Uani 1 1 d .
H18A H 0.2734 0.378 -0.0456 0.066 Uiso 1 1 calc R
H18B H 0.1608 0.3987 0.0145 0.066 Uiso 1 1 calc R
H18C H 0.2905 0.277 0.0309 0.066 Uiso 1 1 calc R
C19 C 0.0908(3) 0.6228(3) 0.0794(2) 0.0518(9) Uani 1 1 d .
H19A H 0.0723 0.702 0.0445 0.078 Uiso 1 1 calc R
H19B H 0.0572 0.6406 0.1312 0.078 Uiso 1 1 calc R
H19C H 0.0513 0.5743 0.0582 0.078 Uiso 1 1 calc R
C20 C 0.2786(4) 0.7017(3) 0.1591(2) 0.0511(9) Uani 1 1 d .
H20A H 0.3524 0.7012 0.1851 0.077 Uiso 1 1 calc R
H20B H 0.2132 0.7057 0.1976 0.077 Uiso 1 1 calc R
H20C H 0.2457 0.775 0.1183 0.077 Uiso 1 1 calc R
C21 C 0.0054(3) 0.2830(3) 0.30701(17) 0.0308(6) Uani 1 1 d .
C22 C 0.0164(2) 0.2807(3) 0.22540(17) 0.0288(6) Uani 1 1 d .
C23 C 0.0965(3) 0.1567(3) 0.21348(17) 0.0300(6) Uani 1 1 d .
C24 C 0.1349(3) 0.0826(3) 0.28768(17) 0.0302(6) Uani 1 1 d .
C25 C 0.0778(3) 0.1611(3) 0.34529(17) 0.0316(6) Uani 1 1 d .
C26 C -0.0743(3) 0.3954(3) 0.3448(2) 0.0508(9) Uani 1 1 d .
H26A H -0.0602 0.3748 0.4015 0.076 Uiso 1 1 calc R
H26B H -0.1635 0.4191 0.3324 0.076 Uiso 1 1 calc R
H26C H -0.0511 0.4656 0.325 0.076 Uiso 1 1 calc R
C27 C -0.0514(3) 0.3883(3) 0.1625(2) 0.0491(9) Uani 1 1 d .
H27A H -0.1345 0.3898 0.1519 0.074 Uiso 1 1 calc R
H27B H -0.0022 0.3779 0.1148 0.074 Uiso 1 1 calc R
H27C H -0.062 0.4674 0.1798 0.074 Uiso 1 1 calc R
C28 C 0.1261(3) 0.1125(4) 0.13514(19) 0.0455(8) Uani 1 1 d .
H28A H 0.1893 0.0256 0.1419 0.068 Uiso 1 1 calc R
H28B H 0.1592 0.1664 0.1013 0.068 Uiso 1 1 calc R
H28C H 0.049 0.1167 0.1112 0.068 Uiso 1 1 calc R
C29 C 0.2179(4) -0.0551(3) 0.3033(2) 0.0533(10) Uani 1 1 d .
H29A H 0.2358 -0.0893 0.2538 0.08 Uiso 1 1 calc R
H29B H 0.175 -0.0987 0.3379 0.08 Uiso 1 1 calc R
H29C H 0.2973 -0.0673 0.3283 0.08 Uiso 1 1 calc R
C30 C 0.0907(4) 0.1167(4) 0.43165(19) 0.0533(10) Uani 1 1 d .
H30A H 0.059 0.1895 0.4597 0.08 Uiso 1 1 calc R
H30B H 0.1798 0.0659 0.4459 0.08 Uiso 1 1 calc R
H30C H 0.0418 0.0658 0.4458 0.08 Uiso 1 1 calc R
C31 C 0.2994(3) 0.3792(3) 0.47993(16) 0.0306(6) Uani 1 1 d .
C32 C 0.4288(3) 0.2986(3) 0.48787(16) 0.0330(7) Uani 1 1 d .
C33 C 0.4953(3) 0.3637(3) 0.44366(17) 0.0375(7) Uani 1 1 d .
C34 C 0.4068(3) 0.4818(3) 0.40877(17) 0.0363(7) Uani 1 1 d .
C35 C 0.2851(3) 0.4918(3) 0.43140(16) 0.0334(7) Uani 1 1 d .
C36 C 0.1942(4) 0.3503(4) 0.5186(2) 0.0509(9) Uani 1 1 d .
H36A H 0.1823 0.3746 0.571 0.076 Uiso 1 1 calc R
H36B H 0.2156 0.26 0.5227 0.076 Uiso 1 1 calc R
H36C H 0.1162 0.3973 0.4874 0.076 Uiso 1 1 calc R
C37 C 0.4838(4) 0.1717(3) 0.5367(2) 0.0526(9) Uani 1 1 d .
H37A H 0.4601 0.1795 0.5912 0.079 Uiso 1 1 calc R
H37B H 0.576 0.1368 0.5333 0.079 Uiso 1 1 calc R
H37C H 0.4515 0.1158 0.5175 0.079 Uiso 1 1 calc R
C38 C 0.6361(3) 0.3213(5) 0.4385(2) 0.0643(12) Uani 1 1 d .
H38A H 0.6606 0.3154 0.3839 0.096 Uiso 1 1 calc R
H38B H 0.6779 0.2388 0.4703 0.096 Uiso 1 1 calc R
H38C H 0.6613 0.3822 0.4578 0.096 Uiso 1 1 calc R
C39 C 0.4395(5) 0.5806(4) 0.3604(2) 0.0647(12) Uani 1 1 d .
H39A H 0.3629 0.6468 0.3348 0.097 Uiso 1 1 calc R
H39B H 0.4998 0.543 0.3207 0.097 Uiso 1 1 calc R
H39C H 0.4773 0.6167 0.3941 0.097 Uiso 1 1 calc R
C40 C 0.1641(4) 0.6031(3) 0.4088(2) 0.0546(10) Uani 1 1 d .
H40A H 0.143 0.6585 0.4489 0.082 Uiso 1 1 calc R
H40B H 0.0964 0.5748 0.4041 0.082 Uiso 1 1 calc R
H40C H 0.1736 0.6491 0.3586 0.082 Uiso 1 1 calc R
N1 N 0.2239(2) 0.4008(2) 0.28079(12) 0.0234(5) Uani 1 1 d .
N2 N 0.6369(2) -0.0005(2) 0.23533(14) 0.0294(5) Uani 1 1 d .
N12 N 0.3359(2) 0.2202(2) 0.19050(12) 0.0214(4) Uani 1 1 d .
N13 N 0.4767(2) 0.3032(2) 0.26548(12) 0.0221(4) Uani 1 1 d .
N23 N 0.3666(2) 0.1625(2) 0.34601(12) 0.0233(5) Uani 1 1 d .
Si1 Si 0.64295(8) -0.10199(8) 0.17186(6) 0.0393(2) Uani 1 1 d .
Si2 Si 0.77228(8) -0.00095(9) 0.27338(6) 0.0423(2) Uani 1 1 d .
Ti1 Ti 0.33294(4) 0.38671(4) 0.19279(3) 0.02299(12) Uani 1 1 d .
Ti2 Ti 0.22004(4) 0.23880(4) 0.27628(3) 0.02326(12) Uani 1 1 d .
Ti3 Ti 0.36616(5) 0.32456(5) 0.35448(3) 0.02377(12) Uani 1 1 d .
Ti4 Ti 0.47891(4) 0.14224(4) 0.25841(3) 0.02327(12) Uani 1 1 d .

loop_
_atom_site_aniso_label
_atom_site_aniso_U_11
_atom_site_aniso_U_22
_atom_site_aniso_U_33
_atom_site_aniso_U_23
_atom_site_aniso_U_13
_atom_site_aniso_U_12
C1 0.077(3) 0.079(3) 0.063(3) -0.037(2) 0.024(2) -0.024(3)
C2 0.096(4) 0.036(2) 0.086(3) -0.015(2) -0.006(3) -0.017(2)
C3 0.042(2) 0.072(3) 0.116(4) -0.060(3) -0.011(2) -0.011(2)
C4 0.041(3) 0.082(4) 0.189(7) -0.061(4) -0.038(3) 0.013(2)
C5 0.048(2) 0.095(3) 0.093(3) 0.016(3) -0.013(2) -0.049(2)
C6 0.103(4) 0.081(3) 0.051(2) 0.000(2) -0.028(2) -0.047(3)
C11 0.0399(16) 0.0364(16) 0.0230(14) 0.0033(12) -0.0002(12) -0.0223(14)
C12 0.0380(16) 0.0302(15) 0.0209(13) 0.0009(11) 0.0045(12) -0.0155(13)
C13 0.0403(16) 0.0324(15) 0.0205(13) 0.0016(11) -0.0021(12) -0.0194(14)
C14 0.0338(16) 0.0316(15) 0.0272(14) 0.0049(12) -0.0010(12) -0.0128(13)
C15 0.0447(17) 0.0256(14) 0.0276(14) 0.0017(11) 0.0010(13) -0.0168(14)
C16 0.049(2) 0.060(2) 0.0419(18) 0.0090(16) -0.0064(15) -0.0392(19)
C17 0.050(2) 0.045(2) 0.0370(17) -0.0051(15) 0.0162(15) -0.0109(17)
C18 0.060(2) 0.055(2) 0.0267(15) -0.0010(14) -0.0097(15) -0.0337(19)
C19 0.041(2) 0.046(2) 0.056(2) 0.0075(17) -0.0049(17) -0.0093(17)
C20 0.075(3) 0.0336(18) 0.046(2) -0.0094(15) 0.0033(18) -0.0225(18)
C21 0.0239(14) 0.0378(16) 0.0378(16) -0.0092(13) 0.0056(12) -0.0188(13)
C22 0.0198(13) 0.0343(15) 0.0348(15) 0.0001(12) -0.0033(11) -0.0151(12)
C23 0.0234(14) 0.0418(17) 0.0337(15) -0.0105(13) -0.0001(12) -0.0203(13)
C24 0.0253(14) 0.0312(15) 0.0400(16) -0.0027(12) -0.0039(12) -0.0179(13)
C25 0.0303(15) 0.0426(17) 0.0320(15) -0.0027(13) 0.0016(12) -0.0261(14)
C26 0.0354(18) 0.054(2) 0.066(2) -0.0266(19) 0.0183(17) -0.0161(17)
C27 0.0376(18) 0.050(2) 0.052(2) 0.0140(17) -0.0160(16) -0.0163(17)
C28 0.0421(19) 0.065(2) 0.0406(18) -0.0219(17) 0.0030(15) -0.0290(18)
C29 0.051(2) 0.0324(18) 0.077(3) -0.0028(17) -0.0158(19) -0.0174(17)
C30 0.068(2) 0.071(3) 0.0336(18) 0.0049(17) 0.0003(17) -0.046(2)
C31 0.0367(16) 0.0355(16) 0.0235(13) -0.0107(12) 0.0047(12) -0.0169(14)
C32 0.0403(17) 0.0397(17) 0.0199(13) -0.0094(12) -0.0040(12) -0.0149(14)
C33 0.0345(16) 0.056(2) 0.0312(15) -0.0226(14) 0.0012(13) -0.0227(16)
C34 0.058(2) 0.0406(17) 0.0247(14) -0.0138(13) 0.0033(14) -0.0310(16)
C35 0.0451(18) 0.0306(15) 0.0264(14) -0.0121(12) -0.0024(13) -0.0143(14)
C36 0.054(2) 0.068(2) 0.0434(19) -0.0224(18) 0.0207(17) -0.035(2)
C37 0.070(3) 0.046(2) 0.0358(18) -0.0034(15) -0.0130(17) -0.0165(19)
C38 0.044(2) 0.107(3) 0.064(2) -0.049(2) 0.0080(18) -0.042(2)
C39 0.115(4) 0.071(3) 0.043(2) -0.0193(19) 0.013(2) -0.070(3)
C40 0.065(2) 0.0375(19) 0.053(2) -0.0169(16) -0.0068(19) -0.0089(18)
N1 0.0222(11) 0.0255(11) 0.0233(11) -0.0074(9) 0.0026(9) -0.0093(10)
N2 0.0230(11) 0.0274(12) 0.0355(13) -0.0107(10) -0.0003(10) -0.0055(10)
N12 0.0228(11) 0.0259(11) 0.0199(10) -0.0074(9) 0.0004(9) -0.0130(10)
N13 0.0217(11) 0.0272(12) 0.0227(11) -0.0066(9) 0.0016(9) -0.0145(10)
N23 0.0258(12) 0.0243(11) 0.0212(11) 0.0003(9) -0.0014(9) -0.0128(10)
Si1 0.0330(5) 0.0333(5) 0.0517(5) -0.0199(4) -0.0009(4) -0.0085(4)
Si2 0.0276(4) 0.0382(5) 0.0574(6) -0.0096(4) -0.0138(4) -0.0074(4)
Ti1 0.0265(3) 0.0251(3) 0.0198(2) -0.00245(19) 0.00041(19) -0.0132(2)
Ti2 0.0212(2) 0.0283(3) 0.0247(2) -0.00527(19) 0.00084(19) -0.0140(2)
Ti3 0.0271(3) 0.0294(3) 0.0196(2) -0.00765(19) 0.00014(19) -0.0148(2)
Ti4 0.0214(2) 0.0249(3) 0.0255(2) -0.00671(19) 0.00008(19) -0.0103(2)

loop_
_atom_type_symbol
_atom_type_description
_atom_type_scat_dispersion_real
_atom_type_scat_dispersion_imag
_atom_type_scat_source
C C 0.0033 0.0016 'International Tables Vol C Tables 4.2.6.8 and 6.1.1.4'
H H 0 0 'International Tables Vol C Tables 4.2.6.8 and 6.1.1.4'
N N 0.0061 0.0033 'International Tables Vol C Tables 4.2.6.8 and 6.1.1.4'
Si Si 0.0817 0.0704 'International Tables Vol C Tables 4.2.6.8 and 6.1.1.4'
Ti Ti 0.2776 0.4457 'International Tables Vol C Tables 4.2.6.8 and 6.1.1.4'

loop_
_exptl_crystal_face_index_h
_exptl_crystal_face_index_k
_exptl_crystal_face_index_l
_exptl_crystal_face_perp_dist
-7 -4 -5 0.143
-1 0 6 0.254
3 2 4 0.226
1 0 -13 0.199
16 7 -8 0.359
3 -19 -1 0.075
-2 16 1 0.075

loop_
_geom_angle_atom_site_label_1
_geom_angle_atom_site_label_2
_geom_angle_atom_site_label_3
_geom_angle
C12 C11 C15 107.7(3)
C12 C11 C16 125.0(3)
C15 C11 C16 127.2(3)
C12 C11 Ti1 72.75(15)
C15 C11 Ti1 72.42(16)
C16 C11 Ti1 122.10(19)
C13 C12 C11 108.2(3)
C13 C12 C17 125.9(3)
C11 C12 C17 125.9(3)
C13 C12 Ti1 72.50(16)
C11 C12 Ti1 72.77(15)
C17 C12 Ti1 119.50(19)
C14 C13 C12 107.7(2)
C14 C13 C18 126.6(3)
C12 C13 C18 125.7(3)
C14 C13 Ti1 72.61(16)
C12 C13 Ti1 72.98(15)
C18 C13 Ti1 120.78(19)
C15 C14 C13 108.5(3)
C15 C14 C19 124.2(3)
C13 C14 C19 127.2(3)
C15 C14 Ti1 72.88(16)
C13 C14 Ti1 72.87(16)
C19 C14 Ti1 123.3(2)
C14 C15 C11 107.9(3)
C14 C15 C20 125.1(3)
C11 C15 C20 126.9(3)
C14 C15 Ti1 72.66(16)
C11 C15 Ti1 72.96(16)
C20 C15 Ti1 124.1(2)
C25 C21 C22 108.0(3)
C25 C21 C26 126.7(3)
C22 C21 C26 125.3(3)
C25 C21 Ti2 73.19(16)
C22 C21 Ti2 72.73(15)
C26 C21 Ti2 121.7(2)
C21 C22 C23 108.0(2)
C21 C22 C27 126.0(3)
C23 C22 C27 125.8(3)
C21 C22 Ti2 72.68(15)
C23 C22 Ti2 73.11(15)
C27 C22 Ti2 123.1(2)
C24 C23 C22 107.9(3)
C24 C23 C28 127.0(3)
C22 C23 C28 125.0(3)
C24 C23 Ti2 72.92(15)
C22 C23 Ti2 72.34(15)
C28 C23 Ti2 123.78(19)
C23 C24 C25 107.8(3)
C23 C24 C29 126.4(3)
C25 C24 C29 125.8(3)
C23 C24 Ti2 72.72(15)
C25 C24 Ti2 72.57(15)
C29 C24 Ti2 121.6(2)
C21 C25 C24 108.3(3)
C21 C25 C30 127.3(3)
C24 C25 C30 124.4(3)
C21 C25 Ti2 72.52(15)
C24 C25 Ti2 72.91(15)
C30 C25 Ti2 122.3(2)
C35 C31 C32 109.2(3)
C35 C31 C36 125.5(3)
C32 C31 C36 125.2(3)
C35 C31 Ti3 73.69(16)
C32 C31 Ti3 73.37(16)
C36 C31 Ti3 120.3(2)
C31 C32 C33 106.8(3)
C31 C32 C37 125.9(3)
C33 C32 C37 127.3(3)
C31 C32 Ti3 72.10(16)
C33 C32 Ti3 73.56(16)
C37 C32 Ti3 121.7(2)
C34 C33 C32 108.4(3)
C34 C33 C38 124.3(3)
C32 C33 C38 127.2(3)
C34 C33 Ti3 72.98(16)
C32 C33 Ti3 71.93(16)
C38 C33 Ti3 124.5(2)
C33 C34 C35 108.2(3)
C33 C34 C39 124.9(3)
C35 C34 C39 126.9(3)
C33 C34 Ti3 72.94(16)
C35 C34 Ti3 72.32(16)
C39 C34 Ti3 123.4(2)
C31 C35 C34 107.4(3)
C31 C35 C40 126.8(3)
C34 C35 C40 125.8(3)
C31 C35 Ti3 71.90(16)
C34 C35 Ti3 73.47(16)
C40 C35 Ti3 121.1(2)
Ti1 N1 Ti2 92.37(9)
Ti1 N1 Ti3 92.15(9)
Ti2 N1 Ti3 91.28(9)
Si1 N2 Si2 121.53(14)
Si1 N2 Ti4 123.75(13)
Si2 N2 Ti4 114.10(12)
Ti4 N12 Ti2 92.61(9)
Ti4 N12 Ti1 92.12(9)
Ti2 N12 Ti1 91.49(9)
Ti4 N13 Ti3 92.31(9)
Ti4 N13 Ti1 91.73(9)
Ti3 N13 Ti1 91.43(9)
Ti3 N23 Ti2 91.65(9)
Ti3 N23 Ti4 91.71(9)
Ti2 N23 Ti4 91.22(9)
N2 Si1 C3 111.57(15)
N2 Si1 C2 112.17(18)
C3 Si1 C2 107.1(2)
N2 Si1 C1 111.17(17)
C3 Si1 C1 106.0(2)
C2 Si1 C1 108.6(2)
N2 Si2 C5 111.59(16)
N2 Si2 C4 115.20(19)
C5 Si2 C4 110.8(3)
N2 Si2 C6 106.51(18)
C5 Si2 C6 107.0(2)
C4 Si2 C6 105.1(3)
N1 Ti1 N13 88.39(9)
N1 Ti1 N12 88.04(9)
N13 Ti1 N12 86.55(9)
N1 Ti1 C14 111.10(10)
N13 Ti1 C14 147.90(9)
N12 Ti1 C14 118.19(10)
N1 Ti1 C15 113.89(10)
N13 Ti1 C15 114.83(10)
N12 Ti1 C15 148.65(10)
C14 Ti1 C15 34.46(10)
N1 Ti1 C13 135.48(10)
N13 Ti1 C13 136.01(10)
N12 Ti1 C13 91.18(9)
C14 Ti1 C13 34.52(10)
C15 Ti1 C13 57.48(10)
N1 Ti1 C12 168.34(10)
N13 Ti1 C12 102.26(10)
N12 Ti1 C12 97.24(9)
C14 Ti1 C12 57.24(10)
C15 Ti1 C12 57.38(10)
C13 Ti1 C12 34.52(10)
N1 Ti1 C11 142.17(10)
N13 Ti1 C11 91.47(9)
N12 Ti1 C11 129.72(10)
C14 Ti1 C11 57.34(10)
C15 Ti1 C11 34.62(10)
C13 Ti1 C11 57.47(10)
C12 Ti1 C11 34.48(10)
N1 Ti1 Ti4 88.79(7)
N13 Ti1 Ti4 43.55(6)
N12 Ti1 Ti4 43.03(6)
C14 Ti1 Ti4 153.86(8)
C15 Ti1 Ti4 150.25(8)
C13 Ti1 Ti4 119.39(7)
C12 Ti1 Ti4 102.18(7)
C11 Ti1 Ti4 116.22(8)
N1 Ti1 Ti3 44.20(7)
N13 Ti1 Ti3 44.24(6)
N12 Ti1 Ti3 87.92(6)
C14 Ti1 Ti3 146.02(8)
C15 Ti1 Ti3 123.43(7)
C13 Ti1 Ti3 179.04(7)
C12 Ti1 Ti3 145.94(7)
C11 Ti1 Ti3 123.41(7)
Ti4 Ti1 Ti3 60.033(18)
N1 Ti1 Ti2 44.02(6)
N13 Ti1 Ti2 88.12(6)
N12 Ti1 Ti2 44.07(6)
C14 Ti1 Ti2 123.74(7)
C15 Ti1 Ti2 149.84(8)
C13 Ti1 Ti2 119.35(7)
C12 Ti1 Ti2 139.77(7)
C11 Ti1 Ti2 173.79(8)
Ti4 Ti1 Ti2 59.800(17)
Ti3 Ti1 Ti2 59.742(17)
N23 Ti2 N1 88.50(9)
N23 Ti2 N12 87.36(9)
N1 Ti2 N12 88.00(9)
N23 Ti2 C21 128.16(10)
N1 Ti2 C21 100.46(10)
N12 Ti2 C21 143.27(10)
N23 Ti2 C22 158.08(9)
N1 Ti2 C22 106.39(10)
N12 Ti2 C22 108.71(9)
C21 Ti2 C22 34.59(10)
N23 Ti2 C25 101.16(10)
N1 Ti2 C25 125.37(10)
N12 Ti2 C25 145.35(10)
C21 Ti2 C25 34.29(10)
C22 Ti2 C25 57.16(10)
N23 Ti2 C23 133.54(10)
N1 Ti2 C23 137.95(10)
N12 Ti2 C23 92.68(9)
C21 Ti2 C23 57.43(10)
C22 Ti2 C23 34.55(10)
C25 Ti2 C23 57.19(10)
N23 Ti2 C24 103.60(9)
N1 Ti2 C24 157.72(10)
N12 Ti2 C24 110.88(10)
C21 Ti2 C24 57.34(10)
C22 Ti2 C24 57.29(10)
C25 Ti2 C24 34.52(10)
C23 Ti2 C24 34.36(10)
N23 Ti2 Ti4 44.40(6)
N1 Ti2 Ti4 88.44(7)
N12 Ti2 Ti4 42.97(6)
C21 Ti2 Ti4 168.71(8)
C22 Ti2 Ti4 148.62(7)
C25 Ti2 Ti4 134.41(8)
C23 Ti2 Ti4 119.46(7)
C24 Ti2 Ti4 113.35(7)
N23 Ti2 Ti3 44.13(6)
N1 Ti2 Ti3 44.43(7)
N12 Ti2 Ti3 88.46(6)
C21 Ti2 Ti3 122.40(7)
C22 Ti2 Ti3 146.87(7)
C25 Ti2 Ti3 120.96(7)
C23 Ti2 Ti3 177.37(7)
C24 Ti2 Ti3 143.04(7)
Ti4 Ti2 Ti3 60.129(17)
N23 Ti2 Ti1 88.76(6)
N1 Ti2 Ti1 43.61(6)
N12 Ti2 Ti1 44.44(6)
C21 Ti2 Ti1 131.55(8)
C22 Ti2 Ti1 113.13(7)
C25 Ti2 Ti1 165.56(8)
C23 Ti2 Ti1 122.21(7)
C24 Ti2 Ti1 152.61(8)
Ti4 Ti2 Ti1 59.724(17)
Ti3 Ti2 Ti1 60.101(17)
N23 Ti3 N1 88.46(9)
N23 Ti3 N13 87.51(9)
N1 Ti3 N13 87.93(9)
N23 Ti3 C31 110.26(10)
N1 Ti3 C31 109.81(10)
N13 Ti3 C31 154.62(10)
N23 Ti3 C32 102.23(10)
N1 Ti3 C32 144.31(10)
N13 Ti3 C32 126.02(10)
C31 Ti3 C32 34.53(10)
N23 Ti3 C35 142.03(10)
N1 Ti3 C35 93.43(10)
N13 Ti3 C35 130.44(10)
C31 Ti3 C35 34.41(10)
C32 Ti3 C35 57.53(10)
N23 Ti3 C33 125.72(11)
N1 Ti3 C33 145.32(11)
N13 Ti3 C33 98.22(10)
C31 Ti3 C33 56.85(10)
C32 Ti3 C33 34.50(11)
C35 Ti3 C33 56.88(11)
N23 Ti3 C34 158.83(10)
N1 Ti3 C34 111.25(11)
N13 Ti3 C34 100.40(10)
C31 Ti3 C34 56.84(10)
C32 Ti3 C34 57.27(10)
C35 Ti3 C34 34.21(11)
C33 Ti3 C34 34.08(11)
N23 Ti3 Ti2 44.23(6)
N1 Ti3 Ti2 44.29(6)
N13 Ti3 Ti2 88.52(6)
C31 Ti3 Ti2 116.86(7)
C32 Ti3 Ti2 134.24(8)
C35 Ti3 Ti2 125.00(8)
C33 Ti3 Ti2 167.96(9)
C34 Ti3 Ti2 154.11(9)
N23 Ti3 Ti4 44.20(6)
N1 Ti3 Ti4 88.08(6)
N13 Ti3 Ti4 43.31(6)
C31 Ti3 Ti4 149.90(8)
C32 Ti3 Ti4 123.22(8)
C35 Ti3 Ti4 173.57(8)
C33 Ti3 Ti4 119.50(8)
C34 Ti3 Ti4 139.71(8)
Ti2 Ti3 Ti4 59.808(17)
N23 Ti3 Ti1 88.88(6)
N1 Ti3 Ti1 43.65(6)
N13 Ti3 Ti1 44.34(6)
C31 Ti3 Ti1 148.37(8)
C32 Ti3 Ti1 165.56(8)
C35 Ti3 Ti1 117.85(7)
C33 Ti3 Ti1 131.07(8)
C34 Ti3 Ti1 110.55(7)
Ti2 Ti3 Ti1 60.157(17)
Ti4 Ti3 Ti1 59.638(18)
N12 Ti4 N13 89.54(9)
N12 Ti4 N23 88.78(9)
N13 Ti4 N23 88.46(9)
N12 Ti4 N2 124.10(9)
N13 Ti4 N2 121.52(9)
N23 Ti4 N2 132.16(10)
N12 Ti4 Ti1 44.85(6)
N13 Ti4 Ti1 44.72(7)
N23 Ti4 Ti1 89.36(7)
N2 Ti4 Ti1 138.42(7)
N12 Ti4 Ti2 44.41(6)
N13 Ti4 Ti2 89.48(7)
N23 Ti4 Ti2 44.38(6)
N2 Ti4 Ti2 148.66(7)
Ti1 Ti4 Ti2 60.475(17)
N12 Ti4 Ti3 89.42(7)
N13 Ti4 Ti3 44.38(6)
N23 Ti4 Ti3 44.09(6)
N2 Ti4 Ti3 145.87(7)
Ti1 Ti4 Ti3 60.329(18)
Ti2 Ti4 Ti3 60.063(17)

loop_
_geom_bond_atom_site_label_1
_geom_bond_atom_site_label_2
_geom_bond_distance
C1 Si1 1.873(4)
C2 Si1 1.864(4)
C3 Si1 1.858(4)
C4 Si2 1.863(4)
C5 Si2 1.845(4)
C6 Si2 1.891(4)
C11 C12 1.418(4)
C11 C15 1.422(4)
C11 C16 1.491(4)
C11 Ti1 2.392(3)
C12 C13 1.418(4)
C12 C17 1.506(4)
C12 Ti1 2.392(3)
C13 C14 1.415(4)
C13 C18 1.505(4)
C13 Ti1 2.386(3)
C14 C15 1.412(4)
C14 C19 1.514(4)
C14 Ti1 2.382(3)
C15 C20 1.502(4)
C15 Ti1 2.385(3)
C21 C25 1.408(4)
C21 C22 1.417(4)
C21 C26 1.502(4)
C21 Ti2 2.384(3)
C22 C23 1.419(4)
C22 C27 1.501(4)
C22 Ti2 2.384(3)
C23 C24 1.415(4)
C23 C28 1.504(4)
C23 Ti2 2.394(3)
C24 C25 1.421(4)
C24 C29 1.500(4)
C24 Ti2 2.397(3)
C25 C30 1.500(4)
C25 Ti2 2.392(3)
C31 C35 1.409(4)
C31 C32 1.412(4)
C31 C36 1.502(4)
C31 Ti3 2.370(3)
C32 C33 1.422(4)
C32 C37 1.497(4)
C32 Ti3 2.387(3)
C33 C34 1.411(5)
C33 C38 1.504(5)
C33 Ti3 2.408(3)
C34 C35 1.412(4)
C34 C39 1.495(5)
C34 Ti3 2.408(3)
C35 C40 1.496(5)
C35 Ti3 2.394(3)
N1 Ti1 1.924(2)
N1 Ti2 1.939(2)
N1 Ti3 1.944(2)
N2 Si1 1.722(2)
N2 Si2 1.724(2)
N2 Ti4 1.998(2)
N12 Ti4 1.890(2)
N12 Ti2 1.940(2)
N12 Ti1 1.953(2)
N13 Ti4 1.907(2)
N13 Ti3 1.944(2)
N13 Ti1 1.948(2)
N23 Ti3 1.934(2)
N23 Ti2 1.937(2)
N23 Ti4 1.938(2)
Ti1 Ti4 2.7669(7)
Ti1 Ti3 2.7863(7)
Ti1 Ti2 2.7879(6)
Ti2 Ti4 2.7691(7)
Ti2 Ti3 2.7762(6)
Ti3 Ti4 2.7780(7)
